data_4307832
loop_
_publ_author_name
'F. Albert Cotton'
'Naresh S. Dalal'
'Penglin Huang'
'Sergey A. Ibragimov'
'Carlos A. Murillo'
'Paula M. B. Piccoli'
'Chris M. Ramsey'
'Arthur J. Schultz'
'Xiaoping Wang'
'Qinliang Zhao'

_publ_section_title
;
Better Understanding of the Species with the Shortest Re26+ Bonds and
Related Re27+ Species with Tetraguanidinate Paddlewheel Structures
;
_journal_name_full 'Inorganic Chemistry'
_journal_page_first 1718
_journal_page_last 1726
_journal_paper_doi 10.1021/ic062319b
_journal_volume 46
_journal_year 2007
_chemical_formula_moiety 'C30 H48 F6 N12 O6 Re2 S2'
_chemical_formula_sum 'C30 H48 F6 N12 O6 Re2 S2'
_chemical_formula_weight 1223.32
_chemical_name_common Re2(hpp)4(CF3SO3)2
_chemical_name_systematic
; 
 ? 
;
_space_group_IT_number 14
_symmetry_cell_setting monoclinic
_symmetry_space_group_name_Hall '-P 2yn'
_symmetry_space_group_name_H-M 'P 1 21/n 1'
_atom_sites_solution_hydrogens geom
_atom_sites_solution_primary direct
_atom_sites_solution_secondary difmap
_audit_creation_method SHELXL-97
_cell_angle_alpha 90.00
_cell_angle_beta 94.440(3)
_cell_angle_gamma 90.00
_cell_formula_units_Z 2
_cell_length_a 9.3539(17)
_cell_length_b 15.419(3)
_cell_length_c 13.652(3)
_cell_measurement_reflns_used 4764
_cell_measurement_temperature 213(2)
_cell_measurement_theta_max 25.007
_cell_measurement_theta_min 2.633
_cell_volume 1963.1(7)
_computing_cell_refinement SAINT
_computing_data_collection SMART
_computing_data_reduction SAINT
_computing_molecular_graphics XP
_computing_publication_material 'SHELXL-97 (Sheldrick, 1997)'
_computing_structure_refinement 'SHELXL-97 (Sheldrick, 1997)'
_computing_structure_solution 'SHELXS-97 (Sheldrick, 1990)'
_diffrn_ambient_temperature 213(2)
_diffrn_measured_fraction_theta_full 0.993
_diffrn_measured_fraction_theta_max 0.993
_diffrn_measurement_device_type 'Bruker SMART 1000'
_diffrn_measurement_method \w-scans
_diffrn_radiation_monochromator graphite
_diffrn_radiation_source 'fine-focus sealed tube'
_diffrn_radiation_type MoK\a
_diffrn_radiation_wavelength 0.71073
_diffrn_reflns_av_R_equivalents 0.0367
_diffrn_reflns_av_sigmaI/netI 0.0405
_diffrn_reflns_limit_h_max 11
_diffrn_reflns_limit_h_min -8
_diffrn_reflns_limit_k_max 17
_diffrn_reflns_limit_k_min -18
_diffrn_reflns_limit_l_max 16
_diffrn_reflns_limit_l_min -14
_diffrn_reflns_number 9998
_diffrn_reflns_theta_full 25.05
_diffrn_reflns_theta_max 25.05
_diffrn_reflns_theta_min 2.00
_diffrn_standards_number 0
_exptl_absorpt_coefficient_mu 6.355
_exptl_absorpt_correction_T_max 0.7417
_exptl_absorpt_correction_T_min 0.3630
_exptl_absorpt_correction_type multi-scan
_exptl_absorpt_process_details SADABS
_exptl_crystal_colour purple
_exptl_crystal_density_diffrn 2.070
_exptl_crystal_density_meas ?
_exptl_crystal_density_method .
_exptl_crystal_description block
_exptl_crystal_F_000 1192
_exptl_crystal_size_max 0.20
_exptl_crystal_size_mid 0.05
_exptl_crystal_size_min 0.05
_refine_diff_density_max 3.757
_refine_diff_density_min -2.091
_refine_diff_density_rms 0.231
_refine_ls_extinction_method none
_refine_ls_goodness_of_fit_ref 1.051
_refine_ls_hydrogen_treatment noref
_refine_ls_matrix_type full
_refine_ls_number_parameters 244
_refine_ls_number_reflns 3457
_refine_ls_number_restraints 0
_refine_ls_restrained_S_all 1.051
_refine_ls_R_factor_all 0.0548
_refine_ls_R_factor_gt 0.0392
_refine_ls_shift/su_max 0.001
_refine_ls_shift/su_mean 0.000
_refine_ls_structure_factor_coef Fsqd
_refine_ls_weighting_details 'calc w=1/[\s^2^(Fo^2^)+(0.0748P)^2^+0.0000P] where P=(Fo^2^+2Fc^2^)/3'
_refine_ls_weighting_scheme calc
_refine_ls_wR_factor_gt 0.0976
_refine_ls_wR_factor_ref 0.1109
_reflns_number_gt 2755
_reflns_number_total 3457
_reflns_threshold_expression >2sigma(I)
_cod_data_source_file ic062319bsi20061205_023430_1.cif
_cod_data_source_block xl1
_cod_depositor_comments
;
The following automatic conversions were performed:
'_symmetry_cell_setting' value 'Monoclinic' changed to 'monoclinic'
according to '/home/saulius/struct/CIF-dictionaries/cif_core.dic'
dictionary named 'cif_core.dic' version 2.4.1 from 2010-06-29.

Automatic conversion script
Id: cif_fix_enum 1527 2010-12-29 10:47:43Z saulius 
;
_cod_original_cell_volume 1963.1(6)
_cod_database_code 4307832

loop_
_symmetry_equiv_pos_as_xyz
'x, y, z'
'-x+1/2, y+1/2, -z+1/2'
'-x, -y, -z'
'x-1/2, -y-1/2, z-1/2'

loop_
_atom_site_label
_atom_site_type_symbol
_atom_site_fract_x
_atom_site_fract_y
_atom_site_fract_z
_atom_site_U_iso_or_equiv
_atom_site_adp_type
_atom_site_occupancy
_atom_site_symmetry_multiplicity
_atom_site_calc_flag
_atom_site_refinement_flags
_atom_site_disorder_assembly
_atom_site_disorder_group
Re1 Re 0.97403(3) 0.066281(18) 0.98080(2) 0.02565(14) Uani 1 1 d . . .
S1 S 0.8167(2) 0.29372(13) 0.91504(14) 0.0362(5) Uani 1 1 d . . .
O1 O 0.9096(6) 0.2194(3) 0.9419(4) 0.0389(13) Uani 1 1 d . . .
N1 N 1.0373(7) 0.0533(4) 0.8401(5) 0.0336(15) Uani 1 1 d . . .
N3 N 0.9147(7) 0.0896(4) 1.1222(4) 0.0282(14) Uani 1 1 d . . .
F1 F 0.9539(7) 0.3790(4) 1.0569(4) 0.0717(17) Uani 1 1 d . . .
N43 N 1.4067(8) 0.0808(4) 1.0996(6) 0.0396(17) Uani 1 1 d . . .
O2 O 0.6900(6) 0.2975(4) 0.9685(5) 0.0488(15) Uani 1 1 d . . .
N4 N 1.1779(7) 0.1102(4) 1.0253(5) 0.0347(15) Uani 1 1 d . . .
O3 O 0.7967(8) 0.3074(4) 0.8114(4) 0.0583(17) Uani 1 1 d . . .
F2 F 1.0442(7) 0.3898(4) 0.9177(5) 0.0745(18) Uani 1 1 d . . .
F3 F 0.8522(8) 0.4580(4) 0.9434(5) 0.0712(18) Uani 1 1 d . . .
N13 N 1.1112(8) -0.0393(5) 0.7156(5) 0.0398(17) Uani 1 1 d . . .
N2 N 0.7668(7) 0.0292(4) 0.9264(4) 0.0299(13) Uani 1 1 d . . .
C44 C 1.2721(9) 0.0542(5) 1.0677(6) 0.0323(17) Uiso 1 1 d . . .
C14 C 1.0775(8) -0.0247(5) 0.8101(5) 0.0288(16) Uiso 1 1 d . . .
C1 C 0.9242(11) 0.3843(6) 0.9620(7) 0.052(2) Uani 1 1 d . . .
C40A C 1.2178(19) 0.2034(11) 1.0461(15) 0.033(5) Uiso 0.45(2) 1 d P A 1
H40A H 1.1534 0.2418 1.0060 0.040 Uiso 0.45(2) 1 calc PR A 1
H40B H 1.2076 0.2166 1.1154 0.040 Uiso 0.45(2) 1 calc PR A 1
C41A C 1.368(2) 0.2184(12) 1.0229(15) 0.038(6) Uiso 0.45(2) 1 d P A 1
H41A H 1.3900 0.1901 0.9614 0.045 Uiso 0.45(2) 1 calc PR A 1
H41B H 1.3913 0.2803 1.0197 0.045 Uiso 0.45(2) 1 calc PR A 1
C42A C 1.441(3) 0.1770(17) 1.108(2) 0.033(7) Uiso 0.45(2) 1 d P A 1
H42A H 1.4076 0.2009 1.1685 0.040 Uiso 0.45(2) 1 calc PR A 1
H42B H 1.5451 0.1863 1.1087 0.040 Uiso 0.45(2) 1 calc PR A 1
C40B C 1.2372(17) 0.1916(10) 0.9842(13) 0.040(5) Uiso 0.55(2) 1 d P A 2
H40C H 1.1597 0.2301 0.9587 0.049 Uiso 0.55(2) 1 calc PR A 2
H40D H 1.2986 0.1782 0.9312 0.049 Uiso 0.55(2) 1 calc PR A 2
C41B C 1.3237(18) 0.2331(11) 1.0707(13) 0.042(5) Uiso 0.55(2) 1 d P A 2
H41C H 1.2660 0.2387 1.1273 0.051 Uiso 0.55(2) 1 calc PR A 2
H41D H 1.3581 0.2907 1.0531 0.051 Uiso 0.55(2) 1 calc PR A 2
C42B C 1.461(2) 0.1649(14) 1.0953(18) 0.040(7) Uiso 0.55(2) 1 d P A 2
H42C H 1.5279 0.1688 1.0438 0.047 Uiso 0.55(2) 1 calc PR A 2
H42D H 1.5121 0.1802 1.1582 0.047 Uiso 0.55(2) 1 calc PR A 2
C20A C 0.693(4) 0.075(2) 0.844(3) 0.021(9) Uiso 0.25(4) 1 d P A 1
H20A H 0.7123 0.1375 0.8511 0.026 Uiso 0.25(4) 1 calc PR A 1
H20E H 0.7311 0.0559 0.7827 0.026 Uiso 0.25(4) 1 calc PR A 1
C21A C 0.542(7) 0.061(3) 0.839(6) 0.075(17) Uiso 0.25(4) 1 d P A 1
H21A H 0.5063 0.0775 0.9015 0.090 Uiso 0.25(4) 1 calc PR A 1
H21B H 0.4964 0.0982 0.7877 0.090 Uiso 0.25(4) 1 calc PR A 1
C22A C 0.503(4) -0.025(2) 0.818(4) 0.032(10) Uiso 0.25(4) 1 d P . 1
H22A H 0.5276 -0.0416 0.7524 0.048 Uiso 0.25(4) 1 calc PR A 1
H22B H 0.4000 -0.0332 0.8228 0.048 Uiso 0.25(4) 1 calc PR A 1
C20B C 0.6659(17) 0.0917(10) 0.8727(13) 0.045(4) Uiso 0.75(4) 1 d P A 2
H20B H 0.6052 0.1191 0.9193 0.055 Uiso 0.75(4) 1 calc PR A 2
H20C H 0.7210 0.1374 0.8429 0.055 Uiso 0.75(4) 1 calc PR A 2
C21B C 0.5733(14) 0.0464(8) 0.7943(12) 0.040(4) Uiso 0.75(4) 1 d P A 2
H21E H 0.6314 0.0171 0.7475 0.048 Uiso 0.75(4) 1 calc PR A 2
H21C H 0.5078 0.0871 0.7586 0.048 Uiso 0.75(4) 1 calc PR A 2
C22B C 0.4882(14) -0.0213(9) 0.8545(14) 0.042(4) Uiso 0.75(4) 1 d P . 2
H22D H 0.4368 0.0084 0.9046 0.064 Uiso 0.75(4) 1 calc PR A 2
H22E H 0.4185 -0.0528 0.8106 0.064 Uiso 0.75(4) 1 calc PR A 2
C30A C 0.869(2) 0.1744(8) 1.1582(10) 0.048(4) Uiso 0.77(3) 1 d P B 1
H30A H 0.7640 0.1748 1.1584 0.058 Uiso 0.77(3) 1 calc PR B 1
H30B H 0.8960 0.2197 1.1130 0.058 Uiso 0.77(3) 1 calc PR B 1
C31A C 0.9324(15) 0.1948(7) 1.2589(7) 0.037(3) Uiso 0.77(3) 1 d P B 1
H31A H 0.9057 0.2533 1.2787 0.045 Uiso 0.77(3) 1 calc PR B 1
H31B H 1.0372 0.1905 1.2623 0.045 Uiso 0.77(3) 1 calc PR B 1
C32A C 0.870(2) 0.1275(11) 1.3227(12) 0.061(5) Uiso 0.77(3) 1 d P . 1
H32A H 0.9166 0.1315 1.3893 0.092 Uiso 0.77(3) 1 calc PR B 1
H32B H 0.7675 0.1390 1.3263 0.092 Uiso 0.77(3) 1 calc PR B 1
C30B C 0.924(4) 0.1808(18) 1.154(2) 0.017(8) Uiso 0.23(3) 1 d P B 2
H30C H 0.8779 0.2191 1.1038 0.020 Uiso 0.23(3) 1 calc PR B 2
H30D H 1.0248 0.1986 1.1667 0.020 Uiso 0.23(3) 1 calc PR B 2
C31B C 0.842(5) 0.184(2) 1.253(2) 0.038(11) Uiso 0.23(3) 1 d P B 2
H31C H 0.8432 0.2435 1.2779 0.046 Uiso 0.23(3) 1 calc PR B 2
H31D H 0.7423 0.1667 1.2381 0.046 Uiso 0.23(3) 1 calc PR B 2
C32B C 0.912(4) 0.1232(18) 1.335(2) 0.008(7) Uiso 0.23(3) 1 d P . 2
H32D H 1.0137 0.1357 1.3493 0.011 Uiso 0.23(3) 1 calc PR B 2
H32E H 0.8618 0.1263 1.3950 0.011 Uiso 0.23(3) 1 calc PR B 2
C10A C 1.077(3) 0.1339(15) 0.7875(18) 0.027(7) Uiso 0.33(3) 1 d P C 1
H10A H 1.1730 0.1540 0.8119 0.032 Uiso 0.33(3) 1 calc PR C 1
H10B H 1.0080 0.1804 0.7962 0.032 Uiso 0.33(3) 1 calc PR C 1
C11A C 1.076(7) 0.108(3) 0.682(3) 0.077(13) Uiso 0.33(3) 1 d P C 1
H11A H 0.9751 0.1113 0.6557 0.092 Uiso 0.33(3) 1 calc PR C 1
H11E H 1.1258 0.1544 0.6491 0.092 Uiso 0.33(3) 1 calc PR C 1
C12A C 1.130(2) 0.0278(11) 0.6441(11) 0.046(4) Uiso 0.67(3) 1 d P C 1
H12A H 1.0774 0.0129 0.5814 0.055 Uiso 0.67(3) 1 calc PR C 1
H12B H 1.2317 0.0339 0.6330 0.055 Uiso 0.67(3) 1 calc PR C 1
C10B C 1.017(2) 0.1202(10) 0.7605(12) 0.046(4) Uiso 0.67(3) 1 d P C 2
H10C H 1.0102 0.1780 0.7897 0.056 Uiso 0.67(3) 1 calc PR C 2
H10D H 0.9271 0.1089 0.7204 0.056 Uiso 0.67(3) 1 calc PR C 2
C11B C 1.1442(18) 0.1169(8) 0.6956(9) 0.035(4) Uiso 0.67(3) 1 d P C 2
H11B H 1.2362 0.1055 0.7326 0.042 Uiso 0.67(3) 1 calc PR C 2
H11C H 1.1507 0.1679 0.6534 0.042 Uiso 0.67(3) 1 calc PR C 2
C12B C 1.078(6) 0.033(2) 0.638(3) 0.053(10) Uiso 0.33(3) 1 d P C 2
H12C H 0.9742 0.0393 0.6223 0.064 Uiso 0.33(3) 1 calc PR C 2
H12D H 1.1249 0.0220 0.5778 0.064 Uiso 0.33(3) 1 calc PR C 2

loop_
_atom_site_aniso_label
_atom_site_aniso_U_11
_atom_site_aniso_U_22
_atom_site_aniso_U_33
_atom_site_aniso_U_23
_atom_site_aniso_U_13
_atom_site_aniso_U_12
Re1 0.0212(2) 0.0261(2) 0.0295(2) 0.00046(11) 0.00121(12) -0.00037(11)
S1 0.0356(11) 0.0408(11) 0.0321(10) 0.0035(8) 0.0013(8) 0.0088(9)
O1 0.035(3) 0.033(3) 0.048(3) 0.001(2) 0.001(3) 0.003(2)
N1 0.034(4) 0.036(4) 0.031(4) 0.005(3) 0.007(3) 0.005(3)
N3 0.024(3) 0.036(3) 0.023(3) -0.004(3) -0.005(2) 0.000(3)
F1 0.090(5) 0.062(4) 0.062(4) -0.011(3) -0.006(3) -0.019(3)
N43 0.030(4) 0.038(4) 0.049(4) 0.004(3) -0.004(3) -0.006(3)
O2 0.036(3) 0.056(4) 0.055(4) 0.003(3) 0.013(3) 0.005(3)
N4 0.020(3) 0.023(3) 0.060(4) 0.011(3) -0.001(3) -0.002(3)
O3 0.068(5) 0.069(4) 0.038(3) 0.012(3) 0.000(3) 0.002(4)
F2 0.059(4) 0.064(4) 0.104(5) 0.006(4) 0.025(4) -0.012(3)
F3 0.091(5) 0.032(3) 0.091(5) 0.004(3) 0.012(4) 0.009(3)
N13 0.047(4) 0.040(4) 0.033(4) -0.002(3) 0.011(3) -0.006(3)
N2 0.030(4) 0.032(3) 0.027(3) -0.003(3) -0.003(3) 0.002(3)
C1 0.060(7) 0.049(6) 0.051(6) 0.004(4) 0.019(5) 0.002(5)

loop_
_atom_type_symbol
_atom_type_description
_atom_type_scat_dispersion_real
_atom_type_scat_dispersion_imag
_atom_type_scat_source
C C 0.0033 0.0016 'International Tables Vol C Tables 4.2.6.8 and 6.1.1.4'
H H 0.0000 0.0000 'International Tables Vol C Tables 4.2.6.8 and 6.1.1.4'
N N 0.0061 0.0033 'International Tables Vol C Tables 4.2.6.8 and 6.1.1.4'
O O 0.0106 0.0060 'International Tables Vol C Tables 4.2.6.8 and 6.1.1.4'
S S 0.1246 0.1234 'International Tables Vol C Tables 4.2.6.8 and 6.1.1.4'
Re Re -1.0185 7.2310 'International Tables Vol C Tables 4.2.6.8 and 6.1.1.4'
F F 0.0171 0.0103 'International Tables Vol C Tables 4.2.6.8 and 6.1.1.4'

loop_
_geom_angle_atom_site_label_1
_geom_angle_atom_site_label_2
_geom_angle_atom_site_label_3
_geom_angle
_geom_angle_site_symmetry_1
_geom_angle_site_symmetry_3
_geom_angle_publ_flag
N1 Re1 N4 88.9(3) . . ?
N1 Re1 N3 175.5(2) . . ?
N4 Re1 N3 88.7(3) . . ?
N1 Re1 N2 88.1(3) . . ?
N4 Re1 N2 175.3(2) . . ?
N3 Re1 N2 94.0(2) . . ?
N1 Re1 Re1 93.39(17) . 3_757 ?
N4 Re1 Re1 93.07(17) . 3_757 ?
N3 Re1 Re1 90.54(17) . 3_757 ?
N2 Re1 Re1 90.71(18) . 3_757 ?
N1 Re1 O1 88.6(2) . . ?
N4 Re1 O1 87.4(2) . . ?
N3 Re1 O1 87.5(2) . . ?
N2 Re1 O1 88.9(2) . . ?
Re1 Re1 O1 177.99(13) 3_757 . ?
O3 S1 O2 116.5(4) . . ?
O3 S1 O1 113.1(4) . . ?
O2 S1 O1 113.6(4) . . ?
O3 S1 C1 105.3(4) . . ?
O2 S1 C1 104.2(4) . . ?
O1 S1 C1 102.3(4) . . ?
S1 O1 Re1 157.6(4) . . ?
C14 N1 C10A 120.9(10) . . ?
C14 N1 C10B 114.9(8) . . ?
C14 N1 Re1 118.8(5) . . ?
C10A N1 Re1 117.8(10) . . ?
C10B N1 Re1 125.3(7) . . ?
C14 N3 C30B 120.2(12) 3_757 . ?
C14 N3 C30A 115.2(8) 3_757 . ?
C14 N3 Re1 120.0(5) 3_757 . ?
C30B N3 Re1 115.1(12) . . ?
C30A N3 Re1 124.7(7) . . ?
C44 N43 C42B 126.5(11) . . ?
C44 N43 C22B 121.7(8) . 3_757 ?
C42B N43 C22B 111.7(12) . 3_757 ?
C44 N43 C42A 120.3(11) . . ?
C22B N43 C42A 116.8(12) 3_757 . ?
C44 N43 C22A 119.0(14) . 3_757 ?
C42B N43 C22A 110.9(16) . 3_757 ?
C42A N43 C22A 112.0(17) . 3_757 ?
C44 N4 C40B 116.9(8) . . ?
C44 N4 C40A 113.0(9) . . ?
C44 N4 Re1 118.6(5) . . ?
C40B N4 Re1 121.6(7) . . ?
C40A N4 Re1 125.2(8) . . ?
C14 N13 C12A 124.7(9) . . ?
C14 N13 C32B 123.1(12) . 3_757 ?
C12A N13 C32B 109.7(13) . 3_757 ?
C14 N13 C32A 121.8(9) . 3_757 ?
C12A N13 C32A 113.5(10) . 3_757 ?
C14 N13 C12B 118.3(16) . . ?
C32B N13 C12B 107.5(18) 3_757 . ?
C32A N13 C12B 116.5(16) 3_757 . ?
C44 N2 C20A 113.6(13) 3_757 . ?
C44 N2 C20B 118.8(8) 3_757 . ?
C44 N2 Re1 119.1(5) 3_757 . ?
C20A N2 Re1 120.5(12) . . ?
C20B N2 Re1 121.8(7) . . ?
N4 C44 N2 118.3(8) . 3_757 ?
N4 C44 N43 120.4(7) . . ?
N2 C44 N43 121.2(7) 3_757 . ?
N1 C14 N3 117.1(7) . 3_757 ?
N1 C14 N13 121.8(7) . . ?
N3 C14 N13 121.1(7) 3_757 . ?
F1 C1 F2 109.6(10) . . ?
F1 C1 F3 107.9(8) . . ?
F2 C1 F3 107.0(8) . . ?
F1 C1 S1 111.9(6) . . ?
F2 C1 S1 110.9(7) . . ?
F3 C1 S1 109.4(8) . . ?
C41A C40A N4 109.5(14) . . ?
C42A C41A C40A 99.0(19) . . ?
C41A C42A N43 106.6(18) . . ?
N4 C40B C41B 104.6(13) . . ?
C40B C41B C42B 104.1(15) . . ?
N43 C42B C41B 108.6(15) . . ?
C21A C20A N2 112(3) . . ?
C22A C21A C20A 114(6) . . ?
C21A C22A N43 105(4) . 3_757 ?
C21B C20B N2 110.9(12) . . ?
C20B C21B C22B 102.9(15) . . ?
N43 C22B C21B 106.9(11) 3_757 . ?
N3 C30A C31A 113.0(11) . . ?
C30A C31A C32A 104.1(14) . . ?
N13 C32A C31A 111.7(12) 3_757 . ?
N3 C30B C31B 105(2) . . ?
C32B C31B C30B 113(3) . . ?
N13 C32B C31B 99(2) 3_757 . ?
N1 C10A C11A 105(3) . . ?
C12A C11A C10A 126(3) . . ?
N13 C12A C11A 108(2) . . ?
N1 C10B C11B 109.4(12) . . ?
C10B C11B C12B 91.1(17) . . ?
N13 C12B C11B 101(2) . . ?

loop_
_geom_bond_atom_site_label_1
_geom_bond_atom_site_label_2
_geom_bond_distance
_geom_bond_site_symmetry_2
_geom_bond_publ_flag
Re1 N1 2.063(7) . ?
Re1 N4 2.070(6) . ?
Re1 N3 2.080(6) . ?
Re1 N2 2.101(6) . ?
Re1 Re1 2.1562(7) 3_757 ?
Re1 O1 2.484(5) . ?
S1 O3 1.428(6) . ?
S1 O2 1.441(6) . ?
S1 O1 1.468(6) . ?
S1 C1 1.808(11) . ?
N1 C14 1.335(10) . ?
N1 C10A 1.50(2) . ?
N1 C10B 1.500(15) . ?
N3 C14 1.361(10) 3_757 ?
N3 C30B 1.47(3) . ?
N3 C30A 1.473(14) . ?
F1 C1 1.307(11) . ?
N43 C44 1.363(11) . ?
N43 C42B 1.39(2) . ?
N43 C22B 1.451(15) 3_757 ?
N43 C42A 1.52(3) . ?
N43 C22A 1.60(4) 3_757 ?
N4 C44 1.334(10) . ?
N4 C40B 1.499(16) . ?
N4 C40A 1.507(19) . ?
F2 C1 1.318(10) . ?
F3 C1 1.335(11) . ?
N13 C14 1.370(10) . ?
N13 C12A 1.442(17) . ?
N13 C32B 1.47(3) 3_757 ?
N13 C32A 1.473(18) 3_757 ?
N13 C12B 1.55(4) . ?
N2 C44 1.341(10) 3_757 ?
N2 C20A 1.46(3) . ?
N2 C20B 1.500(15) . ?
C44 N2 1.341(10) 3_757 ?
C14 N3 1.361(10) 3_757 ?
C40A C41A 1.49(3) . ?
C41A C42A 1.45(3) . ?
C40B C41B 1.52(3) . ?
C41B C42B 1.67(3) . ?
C20A C21A 1.42(7) . ?
C21A C22A 1.39(6) . ?
C22A N43 1.60(4) 3_757 ?
C20B C21B 1.50(2) . ?
C21B C22B 1.58(2) . ?
C22B N43 1.451(15) 3_757 ?
C30A C31A 1.488(18) . ?
C31A C32A 1.50(2) . ?
C32A N13 1.473(18) 3_757 ?
C30B C31B 1.61(5) . ?
C31B C32B 1.55(5) . ?
C32B N13 1.47(3) 3_757 ?
C10A C11A 1.50(5) . ?
C11A C12A 1.45(4) . ?
C10B C11B 1.54(2) . ?
C11B C12B 1.61(4) . ?
